data_7018908
loop_
_publ_author_name
'Rivers, Joseph H.'
'Depue Anderson, Lauren J.'
'Starr, Cotton M. N.'
'Jones, Richard A.'

_publ_section_title
;
 Rhodium pyrazolate complexes as potential CVD precursors.
;
_journal_issue 17
_journal_name_full 'Dalton transactions (Cambridge, England : 2003)'
_journal_page_first 5401
_journal_page_last 5408
_journal_paper_doi 10.1039/c2dt12450e
_journal_volume 41
_journal_year 2012
_chemical_formula_moiety 'C14 H28 F6 N2 P3 Rh'
_chemical_formula_sum 'C14 H28 F6 N2 P3 Rh'
_chemical_formula_weight 534.20
_chemical_name_systematic
;
tris(trimethylphoshpine)-(3,5-bis(trifluoromethyl)pyrazolato)-
rhodium(i)
;
_space_group_IT_number 5
_symmetry_cell_setting monoclinic
_symmetry_space_group_name_Hall 'C 2y'
_symmetry_space_group_name_H-M 'C 1 2 1'
_atom_sites_solution_hydrogens geom
_atom_sites_solution_primary direct
_atom_sites_solution_secondary difmap
_audit_creation_method SHELXL-97
_cell_angle_alpha 90.00
_cell_angle_beta 115.6270(10)
_cell_angle_gamma 90.00
_cell_formula_units_Z 4
_cell_length_a 21.7553(5)
_cell_length_b 9.3981(2)
_cell_length_c 12.6181(3)
_cell_measurement_reflns_used 2522
_cell_measurement_temperature 123(2)
_cell_measurement_theta_max 27.48
_cell_measurement_theta_min 1.00
_cell_volume 2326.09(9)
_computing_cell_refinement 'Collect software, Nonius B.V. 1998'
_computing_data_collection 'Collect software, Nonius B.V. 1998'
_computing_data_reduction
;
DENZO and Scalepack (Otwinoski and Minor, 1997)
;
_computing_molecular_graphics 'Ortep-3 for Windows (Farrugia, 1999)'
_computing_publication_material 'CIFTAB (Sheldrick, 1998)'
_computing_structure_refinement 'SHELXL-97 (Sheldrick, 2008)'
_computing_structure_solution 'SIR97 (Altomare et al., 1999)'
_diffrn_ambient_temperature 123(2)
_diffrn_measured_fraction_theta_full 0.991
_diffrn_measured_fraction_theta_max 0.991
_diffrn_measurement_device_type 'Nonius Kappa CCD'
_diffrn_measurement_method '\w scans'
_diffrn_radiation_monochromator graphite
_diffrn_radiation_source 'fine-focus sealed tube'
_diffrn_radiation_type MoK\a
_diffrn_radiation_wavelength 0.71073
_diffrn_reflns_av_R_equivalents 0.0000
_diffrn_reflns_av_sigmaI/netI 0.0590
_diffrn_reflns_limit_h_max 27
_diffrn_reflns_limit_h_min -28
_diffrn_reflns_limit_k_max 12
_diffrn_reflns_limit_k_min -11
_diffrn_reflns_limit_l_max 16
_diffrn_reflns_limit_l_min -16
_diffrn_reflns_number 5005
_diffrn_reflns_theta_full 27.49
_diffrn_reflns_theta_max 27.49
_diffrn_reflns_theta_min 1.79
_exptl_absorpt_coefficient_mu 0.988
_exptl_absorpt_correction_T_max 0.980
_exptl_absorpt_correction_T_min 0.890
_exptl_absorpt_correction_type multi-scan
_exptl_absorpt_process_details '(HKL SCALEPACK; Otwinowski & Minor, 1997)'
_exptl_crystal_colour yellow
_exptl_crystal_density_diffrn 1.525
_exptl_crystal_density_method 'not measured'
_exptl_crystal_description needle
_exptl_crystal_F_000 1080
_exptl_crystal_size_max 0.16
_exptl_crystal_size_mid 0.05
_exptl_crystal_size_min 0.03
_refine_diff_density_max 0.686
_refine_diff_density_min -0.432
_refine_diff_density_rms 0.092
_refine_ls_abs_structure_details 'Flack H D (1983), Acta Cryst. A39, 876-881'
_refine_ls_abs_structure_Flack -0.04(3)
_refine_ls_extinction_method none
_refine_ls_goodness_of_fit_ref 1.063
_refine_ls_hydrogen_treatment constr
_refine_ls_matrix_type full
_refine_ls_number_parameters 273
_refine_ls_number_reflns 5005
_refine_ls_number_restraints 106
_refine_ls_restrained_S_all 1.084
_refine_ls_R_factor_all 0.0421
_refine_ls_R_factor_gt 0.0313
_refine_ls_shift/su_max 0.001
_refine_ls_shift/su_mean 0.000
_refine_ls_structure_factor_coef Fsqd
_refine_ls_weighting_details 'calc w=1/[\s^2^(Fo^2^)+(0.0000P)^2^+3.6916P] where P=(Fo^2^+2Fc^2^)/3'
_refine_ls_weighting_scheme calc
_refine_ls_wR_factor_gt 0.0533
_refine_ls_wR_factor_ref 0.0645
_reflns_number_gt 4439
_reflns_number_total 5005
_reflns_threshold_expression >2sigma(I)
_cod_data_source_file c2dt12450e.txt
_cod_data_source_block RhP3Pz
_cod_original_sg_symbol_H-M C2
_cod_database_code 7018908

loop_
_symmetry_equiv_pos_as_xyz
'x, y, z'
'-x, y, -z'
'x+1/2, y+1/2, z'
'-x+1/2, y+1/2, -z'

loop_
_atom_site_label
_atom_site_type_symbol
_atom_site_fract_x
_atom_site_fract_y
_atom_site_fract_z
_atom_site_U_iso_or_equiv
_atom_site_adp_type
_atom_site_occupancy
_atom_site_symmetry_multiplicity
_atom_site_calc_flag
_atom_site_refinement_flags
_atom_site_disorder_assembly
_atom_site_disorder_group
Rh1 Rh 0.250288(13) 0.11713(4) 0.27632(2) 0.01665(8) Uani 1 1 d . . .
P1 P 0.35588(5) 0.17109(11) 0.30395(10) 0.0262(3) Uani 1 1 d . . .
P2 P 0.28845(5) -0.04586(11) 0.42877(9) 0.0233(2) Uani 1 1 d . . .
P3 P 0.20017(6) 0.28393(12) 0.12922(10) 0.0280(3) Uani 1 1 d . . .
F1 F 0.13353(16) -0.0587(4) 0.0182(3) 0.0626(9) Uani 1 1 d . . .
F2 F 0.18234(14) -0.2023(3) 0.1599(3) 0.0680(10) Uani 1 1 d . . .
F3 F 0.07570(13) -0.2238(3) 0.0474(2) 0.0525(8) Uani 1 1 d . . .
F4A F -0.0490(3) 0.0706(12) 0.2723(9) 0.074(3) Uani 0.66 1 d PDU A 1
F5A F 0.0297(3) 0.1669(16) 0.4177(5) 0.121(5) Uani 0.66 1 d PDU A 1
F6A F -0.0149(4) 0.2710(7) 0.2566(8) 0.099(3) Uani 0.66 1 d PDU A 1
F4B F 0.0203(9) 0.0714(13) 0.4138(10) 0.075(6) Uani 0.34 1 d PDU A 2
F5B F 0.0157(6) 0.2701(9) 0.3421(14) 0.062(4) Uani 0.34 1 d PDU A 2
F6B F -0.0552(5) 0.112(2) 0.2454(14) 0.067(7) Uani 0.34 1 d PDU A 2
N1 N 0.15092(16) 0.0643(3) 0.2491(3) 0.0203(8) Uani 1 1 d . . .
N2 N 0.11943(14) 0.1374(4) 0.3047(2) 0.0231(8) Uani 1 1 d . . .
C1 C 0.1252(3) -0.1285(5) 0.1031(5) 0.0369(13) Uani 1 1 d . . .
C2 C 0.10707(19) -0.0353(4) 0.1801(3) 0.0254(9) Uani 1 1 d . . .
C3 C 0.0459(2) -0.0274(5) 0.1887(4) 0.0306(10) Uani 1 1 d . . .
H3 H 0.0062 -0.0840 0.1500 0.037 Uiso 1 1 calc R . .
C4 C 0.05647(18) 0.0824(4) 0.2669(3) 0.0258(11) Uani 1 1 d D A .
C5 C 0.0081(2) 0.1419(6) 0.3091(4) 0.0444(14) Uani 1 1 d D . .
C6 C 0.3715(2) 0.2356(6) 0.1822(4) 0.0479(13) Uani 1 1 d . . .
H6A H 0.3456 0.3234 0.1513 0.072 Uiso 1 1 calc R . .
H6B H 0.3570 0.1635 0.1201 0.072 Uiso 1 1 calc R . .
H6C H 0.4203 0.2547 0.2096 0.072 Uiso 1 1 calc R . .
C7 C 0.3984(2) 0.3092(5) 0.4126(4) 0.0444(13) Uani 1 1 d . . .
H7A H 0.4437 0.3274 0.4164 0.067 Uiso 1 1 calc R . .
H7B H 0.4031 0.2778 0.4898 0.067 Uiso 1 1 calc R . .
H7C H 0.3714 0.3968 0.3900 0.067 Uiso 1 1 calc R . .
C8 C 0.4213(2) 0.0320(5) 0.3511(5) 0.0471(13) Uani 1 1 d . . .
H8A H 0.4069 -0.0452 0.2932 0.071 Uiso 1 1 calc R . .
H8B H 0.4275 -0.0054 0.4277 0.071 Uiso 1 1 calc R . .
H8C H 0.4644 0.0720 0.3578 0.071 Uiso 1 1 calc R . .
C9 C 0.3550(2) 0.0064(5) 0.5719(4) 0.0355(11) Uani 1 1 d . . .
H15A H 0.3401 0.0905 0.6004 0.053 Uiso 1 1 calc R . .
H15B H 0.3969 0.0288 0.5642 0.053 Uiso 1 1 calc R . .
H15C H 0.3637 -0.0720 0.6278 0.053 Uiso 1 1 calc R . .
C10 C 0.3192(3) -0.2194(5) 0.4033(4) 0.0396(12) Uani 1 1 d . . .
H16A H 0.3324 -0.2788 0.4736 0.059 Uiso 1 1 calc R . .
H16B H 0.3587 -0.2049 0.3865 0.059 Uiso 1 1 calc R . .
H16C H 0.2828 -0.2667 0.3363 0.059 Uiso 1 1 calc R . .
C11 C 0.2235(2) -0.1037(5) 0.4744(4) 0.0371(11) Uani 1 1 d . . .
H17A H 0.2429 -0.1756 0.5364 0.056 Uiso 1 1 calc R . .
H17B H 0.1849 -0.1448 0.4069 0.056 Uiso 1 1 calc R . .
H17C H 0.2079 -0.0220 0.5043 0.056 Uiso 1 1 calc R . .
C12 C 0.2313(3) 0.4670(5) 0.1654(5) 0.0530(14) Uani 1 1 d . . .
H12A H 0.2050 0.5295 0.0989 0.080 Uiso 1 1 calc R . .
H12B H 0.2796 0.4708 0.1815 0.080 Uiso 1 1 calc R . .
H12C H 0.2260 0.4986 0.2350 0.080 Uiso 1 1 calc R . .
C13 C 0.2009(2) 0.2589(6) -0.0149(4) 0.0433(13) Uani 1 1 d . . .
H13A H 0.1760 0.3370 -0.0674 0.065 Uiso 1 1 calc R . .
H13B H 0.1790 0.1682 -0.0489 0.065 Uiso 1 1 calc R . .
H13C H 0.2481 0.2581 -0.0051 0.065 Uiso 1 1 calc R . .
C14 C 0.1095(3) 0.3128(6) 0.0813(5) 0.0502(16) Uani 1 1 d . . .
H14A H 0.1010 0.3384 0.1491 0.075 Uiso 1 1 calc R . .
H14B H 0.0845 0.2254 0.0455 0.075 Uiso 1 1 calc R . .
H14C H 0.0939 0.3900 0.0235 0.075 Uiso 1 1 calc R . .

loop_
_atom_site_aniso_label
_atom_site_aniso_U_11
_atom_site_aniso_U_22
_atom_site_aniso_U_33
_atom_site_aniso_U_23
_atom_site_aniso_U_13
_atom_site_aniso_U_12
Rh1 0.01803(13) 0.01554(13) 0.01672(12) 0.00224(16) 0.00783(10) 0.00179(16)
P1 0.0238(6) 0.0320(6) 0.0264(6) 0.0019(5) 0.0140(5) -0.0015(5)
P2 0.0281(6) 0.0190(6) 0.0211(6) 0.0049(5) 0.0091(5) 0.0014(5)
P3 0.0366(7) 0.0251(6) 0.0243(6) 0.0085(5) 0.0151(5) 0.0088(5)
F1 0.085(2) 0.065(2) 0.056(2) -0.0256(18) 0.0479(18) -0.0102(18)
F2 0.0432(17) 0.066(2) 0.068(2) -0.0382(17) -0.0016(16) 0.0239(16)
F3 0.0463(16) 0.0438(16) 0.0594(18) -0.0357(15) 0.0154(14) -0.0127(14)
F4A 0.034(4) 0.076(5) 0.127(9) -0.024(6) 0.050(5) -0.015(4)
F5A 0.039(3) 0.272(14) 0.049(5) -0.073(7) 0.017(3) 0.011(7)
F6A 0.113(7) 0.067(5) 0.173(8) -0.009(5) 0.114(7) 0.028(5)
F4B 0.121(14) 0.075(9) 0.072(11) 0.020(7) 0.084(11) 0.033(8)
F5B 0.062(9) 0.035(6) 0.117(11) -0.042(7) 0.064(9) -0.012(5)
F6B 0.022(6) 0.127(18) 0.039(5) -0.031(10) 0.001(4) 0.011(9)
N1 0.0195(16) 0.0186(18) 0.0203(17) -0.0024(14) 0.0063(14) -0.0004(14)
N2 0.0246(16) 0.024(2) 0.0220(15) -0.0028(16) 0.0109(13) 0.0015(16)
C1 0.031(3) 0.030(3) 0.040(3) -0.012(2) 0.007(2) 0.002(2)
C2 0.023(2) 0.025(2) 0.024(2) -0.0047(19) 0.0068(18) 0.0013(19)
C3 0.023(2) 0.031(2) 0.035(2) -0.010(2) 0.0094(19) -0.0073(19)
C4 0.023(2) 0.026(3) 0.028(2) -0.0014(17) 0.0110(17) -0.0011(17)
C5 0.030(2) 0.056(4) 0.054(3) -0.017(3) 0.024(2) -0.009(3)
C6 0.041(3) 0.068(4) 0.046(3) 0.011(3) 0.029(2) -0.006(3)
C7 0.034(3) 0.052(3) 0.047(3) -0.005(3) 0.018(2) -0.013(2)
C8 0.029(3) 0.058(3) 0.059(3) 0.005(3) 0.023(2) 0.010(2)
C9 0.043(3) 0.032(3) 0.025(2) 0.005(2) 0.009(2) 0.001(2)
C10 0.056(3) 0.026(2) 0.032(2) 0.006(2) 0.014(2) 0.008(2)
C11 0.042(3) 0.031(3) 0.041(3) 0.015(2) 0.021(2) -0.001(2)
C12 0.084(4) 0.023(3) 0.052(3) 0.009(2) 0.029(3) 0.010(3)
C13 0.053(3) 0.057(3) 0.023(2) 0.012(2) 0.020(2) 0.016(3)
C14 0.043(3) 0.059(4) 0.047(3) 0.030(3) 0.018(3) 0.030(3)

loop_
_atom_type_symbol
_atom_type_description
_atom_type_scat_dispersion_real
_atom_type_scat_dispersion_imag
_atom_type_scat_source
C C 0.0033 0.0016 'International Tables Vol C Tables 4.2.6.8 and 6.1.1.4'
F F 0.0171 0.0103 'International Tables Vol C Tables 4.2.6.8 and 6.1.1.4'
N N 0.0061 0.0033 'International Tables Vol C Tables 4.2.6.8 and 6.1.1.4'
P P 0.1023 0.0942 'International Tables Vol C Tables 4.2.6.8 and 6.1.1.4'
Rh Rh -1.1178 0.9187 'International Tables Vol C Tables 4.2.6.8 and 6.1.1.4'
H H 0.0000 0.0000 'International Tables Vol C Tables 4.2.6.8 and 6.1.1.4'

loop_
_geom_angle_atom_site_label_1
_geom_angle_atom_site_label_2
_geom_angle_atom_site_label_3
_geom_angle
N1 Rh1 P1 179.31(10)
N1 Rh1 P3 86.22(9)
P1 Rh1 P3 93.88(4)
N1 Rh1 P2 87.33(9)
P1 Rh1 P2 92.62(4)
P3 Rh1 P2 172.62(4)
C6 P1 C7 100.3(2)
C6 P1 C8 96.3(2)
C7 P1 C8 101.2(2)
C6 P1 Rh1 120.09(16)
C7 P1 Rh1 115.69(16)
C8 P1 Rh1 119.45(16)
C11 P2 C9 99.2(2)
C11 P2 C10 100.4(2)
C9 P2 C10 102.6(2)
C11 P2 Rh1 114.29(14)
C9 P2 Rh1 119.33(15)
C10 P2 Rh1 117.88(15)
C14 P3 C12 100.0(3)
C14 P3 C13 99.4(2)
C12 P3 C13 101.9(3)
C14 P3 Rh1 115.82(18)
C12 P3 Rh1 116.22(17)
C13 P3 Rh1 120.28(16)
C2 N1 N2 108.0(3)
C2 N1 Rh1 131.3(3)
N2 N1 Rh1 120.6(2)
C4 N2 N1 106.6(3)
F2 C1 F1 105.6(4)
F2 C1 F3 106.6(4)
F1 C1 F3 105.3(4)
F2 C1 C2 114.1(4)
F1 C1 C2 113.7(4)
F3 C1 C2 110.9(4)
N1 C2 C3 110.3(4)
N1 C2 C1 121.2(4)
C3 C2 C1 128.4(4)
C4 C3 C2 103.2(3)
C4 C3 H3 128.4
C2 C3 H3 128.4
N2 C4 C3 111.9(3)
N2 C4 C5 120.1(3)
C3 C4 C5 128.1(4)
F5B C5 F6B 111.3(9)
F5A C5 F4A 109.3(7)
F5A C5 F6A 104.3(7)
F4A C5 F6A 100.9(6)
F5B C5 F4B 101.3(8)
F6B C5 F4B 101.8(9)
F5B C5 C4 117.9(6)
F5A C5 C4 118.2(5)
F6B C5 C4 115.3(8)
F4A C5 C4 113.2(6)
F6A C5 C4 109.2(5)
F4B C5 C4 106.7(6)
P1 C6 H6A 109.5
P1 C6 H6B 109.5
H6A C6 H6B 109.5
P1 C6 H6C 109.5
H6A C6 H6C 109.5
H6B C6 H6C 109.5
P1 C7 H7A 109.5
P1 C7 H7B 109.5
H7A C7 H7B 109.5
P1 C7 H7C 109.5
H7A C7 H7C 109.5
H7B C7 H7C 109.5
P1 C8 H8A 109.5
P1 C8 H8B 109.5
H8A C8 H8B 109.5
P1 C8 H8C 109.5
H8A C8 H8C 109.5
H8B C8 H8C 109.5
P2 C9 H15A 109.5
P2 C9 H15B 109.5
H15A C9 H15B 109.5
P2 C9 H15C 109.5
H15A C9 H15C 109.5
H15B C9 H15C 109.5
P2 C10 H16A 109.5
P2 C10 H16B 109.5
H16A C10 H16B 109.5
P2 C10 H16C 109.5
H16A C10 H16C 109.5
H16B C10 H16C 109.5
P2 C11 H17A 109.5
P2 C11 H17B 109.5
H17A C11 H17B 109.5
P2 C11 H17C 109.5
H17A C11 H17C 109.5
H17B C11 H17C 109.5
P3 C12 H12A 109.5
P3 C12 H12B 109.5
H12A C12 H12B 109.5
P3 C12 H12C 109.5
H12A C12 H12C 109.5
H12B C12 H12C 109.5
P3 C13 H13A 109.5
P3 C13 H13B 109.5
H13A C13 H13B 109.5
P3 C13 H13C 109.5
H13A C13 H13C 109.5
H13B C13 H13C 109.5
P3 C14 H14A 109.5
P3 C14 H14B 109.5
H14A C14 H14B 109.5
P3 C14 H14C 109.5
H14A C14 H14C 109.5
H14B C14 H14C 109.5

loop_
_geom_bond_atom_site_label_1
_geom_bond_atom_site_label_2
_geom_bond_distance
Rh1 N1 2.096(3)
Rh1 P1 2.2278(11)
Rh1 P3 2.3111(11)
Rh1 P2 2.3140(11)
P1 C6 1.814(5)
P1 C7 1.823(5)
P1 C8 1.831(5)
P2 C11 1.824(4)
P2 C9 1.827(4)
P2 C10 1.843(5)
P3 C14 1.817(5)
P3 C12 1.833(5)
P3 C13 1.840(4)
F1 C1 1.334(6)
F2 C1 1.330(5)
F3 C1 1.343(6)
F4A C5 1.307(8)
F5A C5 1.263(7)
F6A C5 1.370(8)
F4B C5 1.396(9)
F5B C5 1.262(9)
F6B C5 1.288(9)
N1 C2 1.351(5)
N1 N2 1.361(4)
N2 C4 1.344(5)
C1 C2 1.482(6)
C2 C3 1.384(6)
C3 C4 1.376(6)
C3 H3 0.9500
C4 C5 1.480(6)
C6 H6A 0.9800
C6 H6B 0.9800
C6 H6C 0.9800
C7 H7A 0.9800
C7 H7B 0.9800
C7 H7C 0.9800
C8 H8A 0.9800
C8 H8B 0.9800
C8 H8C 0.9800
C9 H15A 0.9800
C9 H15B 0.9800
C9 H15C 0.9800
C10 H16A 0.9800
C10 H16B 0.9800
C10 H16C 0.9800
C11 H17A 0.9800
C11 H17B 0.9800
C11 H17C 0.9800
C12 H12A 0.9800
C12 H12B 0.9800
C12 H12C 0.9800
C13 H13A 0.9800
C13 H13B 0.9800
C13 H13C 0.9800
C14 H14A 0.9800
C14 H14B 0.9800
C14 H14C 0.9800
